data_7158474
loop_
_publ_author_name
'Xue, Yingying'
'Guo, Zhuangzhuang'
'Chen, Xiaoyu'
'Li, Jingya'
'Zou, Dapeng'
'Wu, Yangjie'
'Wu, Yusheng'

_publ_section_title
;
 Copper-Promoted Difunctionalization of Unactivated Alkenes with Silanes
;
_journal_name_full 'Organic &amp; Biomolecular Chemistry'
_journal_paper_doi 10.1039/D1OB02318G
_journal_year 2022
_chemical_formula_sum 'C18 H29 N O Si'
_chemical_formula_weight 303.51
_space_group_crystal_system monoclinic
_space_group_IT_number 15
_space_group_name_Hall '-C 2yc'
_space_group_name_H-M_alt 'C 1 2/c 1'
_atom_sites_solution_hydrogens geom
_audit_creation_method SHELXL-2014/7
_audit_update_record
;
2021-11-06 deposited with the CCDC.	2022-01-03 downloaded from the CCDC.
;
_cell_angle_alpha 90
_cell_angle_beta 102.133(4)
_cell_angle_gamma 90
_cell_formula_units_Z 8
_cell_length_a 22.3463(8)
_cell_length_b 7.5222(3)
_cell_length_c 22.4194(11)
_cell_measurement_temperature 293(2)
_cell_volume 3684.4(3)
_computing_structure_refinement 'SHELXL-2014/7 (Sheldrick, 2014)'
_diffrn_ambient_temperature 293(2)
_diffrn_measured_fraction_theta_full 1.000
_diffrn_measured_fraction_theta_max 1.000
_diffrn_radiation_type CuK\a
_diffrn_radiation_wavelength 1.54184
_diffrn_reflns_av_R_equivalents 0.0402
_diffrn_reflns_av_unetI/netI 0.0365
_diffrn_reflns_Laue_measured_fraction_full 1.000
_diffrn_reflns_Laue_measured_fraction_max 1.000
_diffrn_reflns_limit_h_max 26
_diffrn_reflns_limit_h_min -26
_diffrn_reflns_limit_k_max 8
_diffrn_reflns_limit_k_min -5
_diffrn_reflns_limit_l_max 26
_diffrn_reflns_limit_l_min -26
_diffrn_reflns_number 12393
_diffrn_reflns_point_group_measured_fraction_full 1.000
_diffrn_reflns_point_group_measured_fraction_max 1.000
_diffrn_reflns_theta_full 67.070
_diffrn_reflns_theta_max 67.070
_diffrn_reflns_theta_min 4.034
_exptl_absorpt_coefficient_mu 1.104
_exptl_crystal_density_diffrn 1.094
_exptl_crystal_F_000 1328
_exptl_crystal_size_max 0.180
_exptl_crystal_size_mid 0.080
_exptl_crystal_size_min 0.060
_refine_diff_density_max 0.318
_refine_diff_density_min -0.169
_refine_diff_density_rms 0.045
_refine_ls_extinction_method none
_refine_ls_goodness_of_fit_ref 1.037
_refine_ls_hydrogen_treatment constr
_refine_ls_matrix_type full
_refine_ls_number_parameters 195
_refine_ls_number_reflns 3274
_refine_ls_number_restraints 0
_refine_ls_restrained_S_all 1.037
_refine_ls_R_factor_all 0.0606
_refine_ls_R_factor_gt 0.0470
_refine_ls_shift/su_max 0.001
_refine_ls_shift/su_mean 0.000
_refine_ls_structure_factor_coef Fsqd
_refine_ls_weighting_details 'w=1/[\s^2^(Fo^2^)+(0.0835P)^2^+0.5109P] where P=(Fo^2^+2Fc^2^)/3'
_refine_ls_weighting_scheme calc
_refine_ls_wR_factor_gt 0.1276
_refine_ls_wR_factor_ref 0.1415
_reflns_Friedel_coverage 0.000
_reflns_number_gt 2592
_reflns_number_total 3274
_reflns_threshold_expression 'I > 2\s(I)'
_cod_data_source_file d1ob02318g2.cif
_cod_data_source_block 202111296
_cod_original_sg_symbol_H-M 'C 2/c'
_cod_database_code 7158474
_shelx_shelxl_version_number 2014/7
_shelx_space_group_comment
;
The symmetry employed for this shelxl refinement is uniquely defined
by the following loop, which should always be used as a source of
symmetry information in preference to the above space-group names.
They are only intended as comments.
;
_shelx_estimated_absorpt_t_min 0.826
_shelx_estimated_absorpt_t_max 0.937

loop_
_space_group_symop_operation_xyz
'x, y, z'
'-x, y, -z+1/2'
'x+1/2, y+1/2, z'
'-x+1/2, y+1/2, -z+1/2'
'-x, -y, -z'
'x, -y, z-1/2'
'-x+1/2, -y+1/2, -z'
'x+1/2, -y+1/2, z-1/2'

loop_
_atom_site_label
_atom_site_type_symbol
_atom_site_fract_x
_atom_site_fract_y
_atom_site_fract_z
_atom_site_U_iso_or_equiv
_atom_site_adp_type
_atom_site_occupancy
_atom_site_site_symmetry_order
_atom_site_calc_flag
_atom_site_refinement_flags_posn
_atom_site_refinement_flags_adp
_atom_site_refinement_flags_occupancy
_atom_site_disorder_assembly
_atom_site_disorder_group
Si1 Si 0.59800(2) 0.74546(7) 0.64723(2) 0.04229(19) Uani 1 1 d . . . . .
O1 O 0.79564(8) 1.0710(2) 0.46018(8) 0.0636(4) Uani 1 1 d . . . . .
N1 N 0.74896(7) 0.9765(2) 0.53443(7) 0.0430(4) Uani 1 1 d . . . . .
C1 C 0.82695(10) 0.8025(3) 0.67918(11) 0.0575(5) Uani 1 1 d . . . . .
H1 H 0.8156 0.7674 0.7150 0.069 Uiso 1 1 calc R U . . .
C2 C 0.88752(11) 0.7901(3) 0.67355(13) 0.0650(6) Uani 1 1 d . . . . .
H2 H 0.9170 0.7463 0.7058 0.078 Uiso 1 1 calc R U . . .
C3 C 0.90408(10) 0.8423(3) 0.62049(13) 0.0618(6) Uani 1 1 d . . . . .
H3 H 0.9448 0.8328 0.6175 0.074 Uiso 1 1 calc R U . . .
C4 C 0.86163(9) 0.9086(3) 0.57129(11) 0.0522(5) Uani 1 1 d . . . . .
H4 H 0.8733 0.9447 0.5357 0.063 Uiso 1 1 calc R U . . .
C5 C 0.80090(9) 0.9191(2) 0.57716(9) 0.0431(4) Uani 1 1 d . . . . .
C6 C 0.78378(9) 0.8675(3) 0.63088(9) 0.0441(4) Uani 1 1 d . . . . .
C7 C 0.71628(9) 0.9028(3) 0.62738(9) 0.0422(4) Uani 1 1 d . . . . .
C8 C 0.69350(9) 0.9406(3) 0.55834(9) 0.0483(5) Uani 1 1 d . . . . .
H8A H 0.6717 0.8386 0.5380 0.058 Uiso 1 1 calc R U . . .
H8B H 0.6663 1.0426 0.5522 0.058 Uiso 1 1 calc R U . . .
C9 C 0.71032(11) 1.0702(3) 0.66481(11) 0.0590(6) Uani 1 1 d . . . . .
H9A H 0.7322 1.1663 0.6510 0.089 Uiso 1 1 calc R U . . .
H9B H 0.7271 1.0474 0.7072 0.089 Uiso 1 1 calc R U . . .
H9C H 0.6679 1.1017 0.6597 0.089 Uiso 1 1 calc R U . . .
C10 C 0.68268(9) 0.7426(2) 0.64849(9) 0.0427(4) Uani 1 1 d . . . . .
H10A H 0.7033 0.7170 0.6902 0.051 Uiso 1 1 calc R U . . .
H10B H 0.6900 0.6417 0.6241 0.051 Uiso 1 1 calc R U . . .
C11 C 0.74833(10) 1.0430(3) 0.47765(9) 0.0464(5) Uani 1 1 d . . . . .
C12 C 0.68700(11) 1.0824(3) 0.43842(10) 0.0574(6) Uani 1 1 d . . . . .
H12A H 0.6627 0.9761 0.4331 0.086 Uiso 1 1 calc R U . . .
H12B H 0.6920 1.1247 0.3994 0.086 Uiso 1 1 calc R U . . .
H12C H 0.6669 1.1718 0.4576 0.086 Uiso 1 1 calc R U . . .
C13 C 0.57953(11) 0.8711(4) 0.71360(11) 0.0623(6) Uani 1 1 d . . . . .
H13A H 0.5898 0.9953 0.7096 0.075 Uiso 1 1 calc R U . . .
H13B H 0.5357 0.8644 0.7111 0.075 Uiso 1 1 calc R U . . .
C14 C 0.61164(18) 0.8079(5) 0.77590(13) 0.0957(10) Uani 1 1 d . . . . .
H14A H 0.6551 0.8174 0.7797 0.144 Uiso 1 1 calc R U . . .
H14B H 0.6010 0.6861 0.7812 0.144 Uiso 1 1 calc R U . . .
H14C H 0.5993 0.8798 0.8066 0.144 Uiso 1 1 calc R U . . .
C15 C 0.57539(11) 0.5065(3) 0.65425(12) 0.0604(6) Uani 1 1 d . . . . .
H15A H 0.6054 0.4512 0.6865 0.072 Uiso 1 1 calc R U . . .
H15B H 0.5364 0.5040 0.6667 0.072 Uiso 1 1 calc R U . . .
C16 C 0.56993(13) 0.3958(4) 0.59680(16) 0.0779(8) Uani 1 1 d . . . . .
H16A H 0.5387 0.4450 0.5651 0.117 Uiso 1 1 calc R U . . .
H16B H 0.5594 0.2759 0.6050 0.117 Uiso 1 1 calc R U . . .
H16C H 0.6083 0.3966 0.5840 0.117 Uiso 1 1 calc R U . . .
C17 C 0.55130(10) 0.8403(3) 0.57460(11) 0.0557(5) Uani 1 1 d . . . . .
H17A H 0.5643 0.9617 0.5702 0.067 Uiso 1 1 calc R U . . .
H17B H 0.5597 0.7726 0.5404 0.067 Uiso 1 1 calc R U . . .
C18 C 0.48214(12) 0.8392(5) 0.57149(14) 0.0835(9) Uani 1 1 d . . . . .
H18A H 0.4612 0.8833 0.5325 0.125 Uiso 1 1 calc R U . . .
H18B H 0.4730 0.9137 0.6032 0.125 Uiso 1 1 calc R U . . .
H18C H 0.4689 0.7200 0.5769 0.125 Uiso 1 1 calc R U . . .

loop_
_atom_site_aniso_label
_atom_site_aniso_U_11
_atom_site_aniso_U_22
_atom_site_aniso_U_33
_atom_site_aniso_U_23
_atom_site_aniso_U_13
_atom_site_aniso_U_12
Si1 0.0389(3) 0.0476(3) 0.0418(3) 0.0009(2) 0.0119(2) -0.0045(2)
O1 0.0647(10) 0.0757(11) 0.0577(9) 0.0033(8) 0.0293(8) -0.0088(8)
N1 0.0398(9) 0.0461(9) 0.0448(9) 0.0011(7) 0.0126(7) -0.0046(7)
C1 0.0478(12) 0.0645(13) 0.0566(12) 0.0065(10) 0.0025(10) -0.0090(10)
C2 0.0438(12) 0.0692(15) 0.0742(16) 0.0077(12) -0.0052(11) -0.0054(10)
C3 0.0353(10) 0.0590(13) 0.0893(17) -0.0033(12) 0.0093(11) -0.0065(9)
C4 0.0429(11) 0.0488(11) 0.0680(13) -0.0043(9) 0.0186(10) -0.0085(9)
C5 0.0416(10) 0.0377(9) 0.0509(11) -0.0046(7) 0.0118(8) -0.0071(7)
C6 0.0385(10) 0.0450(10) 0.0481(11) -0.0028(8) 0.0070(8) -0.0078(8)
C7 0.0401(10) 0.0459(10) 0.0415(10) -0.0012(8) 0.0103(8) -0.0061(8)
C8 0.0386(10) 0.0619(12) 0.0458(11) 0.0060(9) 0.0125(8) -0.0057(9)
C9 0.0618(14) 0.0542(12) 0.0639(14) -0.0109(10) 0.0197(11) -0.0102(10)
C10 0.0389(9) 0.0445(10) 0.0458(10) 0.0009(7) 0.0112(8) -0.0042(7)
C11 0.0556(12) 0.0423(10) 0.0448(10) -0.0044(8) 0.0183(9) -0.0073(8)
C12 0.0662(14) 0.0572(13) 0.0464(11) 0.0046(9) 0.0066(10) -0.0090(11)
C13 0.0588(13) 0.0773(16) 0.0562(13) -0.0080(11) 0.0241(11) -0.0006(11)
C14 0.118(3) 0.118(3) 0.0512(15) -0.0078(16) 0.0180(16) 0.016(2)
C15 0.0533(13) 0.0563(12) 0.0734(15) 0.0088(11) 0.0174(11) -0.0140(10)
C16 0.0701(16) 0.0568(14) 0.114(2) -0.0171(14) 0.0361(16) -0.0128(12)
C17 0.0477(12) 0.0653(14) 0.0539(12) 0.0101(10) 0.0101(9) 0.0016(10)
C18 0.0491(14) 0.120(3) 0.0778(18) 0.0262(17) 0.0060(13) 0.0096(15)

loop_
_atom_type_symbol
_atom_type_description
_atom_type_scat_dispersion_real
_atom_type_scat_dispersion_imag
_atom_type_scat_source
C C 0.0181 0.0091 'International Tables Vol C Tables 4.2.6.8 and 6.1.1.4'
H H 0.0000 0.0000 'International Tables Vol C Tables 4.2.6.8 and 6.1.1.4'
N N 0.0311 0.0180 'International Tables Vol C Tables 4.2.6.8 and 6.1.1.4'
O O 0.0492 0.0322 'International Tables Vol C Tables 4.2.6.8 and 6.1.1.4'
Si Si 0.2541 0.3302 'International Tables Vol C Tables 4.2.6.8 and 6.1.1.4'

loop_
_geom_angle_atom_site_label_1
_geom_angle_atom_site_label_2
_geom_angle_atom_site_label_3
_geom_angle
_geom_angle_site_symmetry_1
_geom_angle_site_symmetry_3
_geom_angle_publ_flag
C17 Si1 C13 108.69(11) . . ?
C17 Si1 C15 108.95(11) . . ?
C13 Si1 C15 107.85(11) . . ?
C17 Si1 C10 112.93(9) . . ?
C13 Si1 C10 112.33(10) . . ?
C15 Si1 C10 105.90(10) . . ?
C11 N1 C5 126.30(17) . . ?
C11 N1 C8 124.15(17) . . ?
C5 N1 C8 109.40(16) . . ?
C6 C1 C2 119.1(2) . . ?
C6 C1 H1 120.4 . . ?
C2 C1 H1 120.4 . . ?
C3 C2 C1 120.3(2) . . ?
C3 C2 H2 119.9 . . ?
C1 C2 H2 119.9 . . ?
C2 C3 C4 121.8(2) . . ?
C2 C3 H3 119.1 . . ?
C4 C3 H3 119.1 . . ?
C3 C4 C5 117.5(2) . . ?
C3 C4 H4 121.2 . . ?
C5 C4 H4 121.2 . . ?
C4 C5 C6 121.0(2) . . ?
C4 C5 N1 129.29(19) . . ?
C6 C5 N1 109.66(17) . . ?
C1 C6 C5 120.24(19) . . ?
C1 C6 C7 128.76(19) . . ?
C5 C6 C7 110.92(17) . . ?
C6 C7 C9 108.34(16) . . ?
C6 C7 C10 112.93(16) . . ?
C9 C7 C10 111.64(16) . . ?
C6 C7 C8 101.41(15) . . ?
C9 C7 C8 110.33(18) . . ?
C10 C7 C8 111.70(16) . . ?
N1 C8 C7 105.77(16) . . ?
N1 C8 H8A 110.6 . . ?
C7 C8 H8A 110.6 . . ?
N1 C8 H8B 110.6 . . ?
C7 C8 H8B 110.6 . . ?
H8A C8 H8B 108.7 . . ?
C7 C9 H9A 109.5 . . ?
C7 C9 H9B 109.5 . . ?
H9A C9 H9B 109.5 . . ?
C7 C9 H9C 109.5 . . ?
H9A C9 H9C 109.5 . . ?
H9B C9 H9C 109.5 . . ?
C7 C10 Si1 122.48(14) . . ?
C7 C10 H10A 106.7 . . ?
Si1 C10 H10A 106.7 . . ?
C7 C10 H10B 106.7 . . ?
Si1 C10 H10B 106.7 . . ?
H10A C10 H10B 106.6 . . ?
O1 C11 N1 121.5(2) . . ?
O1 C11 C12 121.7(2) . . ?
N1 C11 C12 116.75(18) . . ?
C11 C12 H12A 109.5 . . ?
C11 C12 H12B 109.5 . . ?
H12A C12 H12B 109.5 . . ?
C11 C12 H12C 109.5 . . ?
H12A C12 H12C 109.5 . . ?
H12B C12 H12C 109.5 . . ?
C14 C13 Si1 115.7(2) . . ?
C14 C13 H13A 108.4 . . ?
Si1 C13 H13A 108.4 . . ?
C14 C13 H13B 108.4 . . ?
Si1 C13 H13B 108.4 . . ?
H13A C13 H13B 107.4 . . ?
C13 C14 H14A 109.5 . . ?
C13 C14 H14B 109.5 . . ?
H14A C14 H14B 109.5 . . ?
C13 C14 H14C 109.5 . . ?
H14A C14 H14C 109.5 . . ?
H14B C14 H14C 109.5 . . ?
C16 C15 Si1 115.36(18) . . ?
C16 C15 H15A 108.4 . . ?
Si1 C15 H15A 108.4 . . ?
C16 C15 H15B 108.4 . . ?
Si1 C15 H15B 108.4 . . ?
H15A C15 H15B 107.5 . . ?
C15 C16 H16A 109.5 . . ?
C15 C16 H16B 109.5 . . ?
H16A C16 H16B 109.5 . . ?
C15 C16 H16C 109.5 . . ?
H16A C16 H16C 109.5 . . ?
H16B C16 H16C 109.5 . . ?
C18 C17 Si1 114.10(16) . . ?
C18 C17 H17A 108.7 . . ?
Si1 C17 H17A 108.7 . . ?
C18 C17 H17B 108.7 . . ?
Si1 C17 H17B 108.7 . . ?
H17A C17 H17B 107.6 . . ?
C17 C18 H18A 109.5 . . ?
C17 C18 H18B 109.5 . . ?
H18A C18 H18B 109.5 . . ?
C17 C18 H18C 109.5 . . ?
H18A C18 H18C 109.5 . . ?
H18B C18 H18C 109.5 . . ?

loop_
_geom_bond_atom_site_label_1
_geom_bond_atom_site_label_2
_geom_bond_distance
_geom_bond_site_symmetry_2
_geom_bond_publ_flag
Si1 C17 1.880(2) . ?
Si1 C13 1.880(2) . ?
Si1 C15 1.882(2) . ?
Si1 C10 1.887(2) . ?
O1 C11 1.220(3) . ?
N1 C11 1.365(3) . ?
N1 C5 1.408(3) . ?
N1 C8 1.475(2) . ?
C1 C6 1.380(3) . ?
C1 C2 1.389(3) . ?
C1 H1 0.9300 . ?
C2 C3 1.375(4) . ?
C2 H2 0.9300 . ?
C3 C4 1.388(3) . ?
C3 H3 0.9300 . ?
C4 C5 1.393(3) . ?
C4 H4 0.9300 . ?
C5 C6 1.393(3) . ?
C6 C7 1.517(3) . ?
C7 C9 1.534(3) . ?
C7 C10 1.545(3) . ?
C7 C8 1.551(3) . ?
C8 H8A 0.9700 . ?
C8 H8B 0.9700 . ?
C9 H9A 0.9600 . ?
C9 H9B 0.9600 . ?
C9 H9C 0.9600 . ?
C10 H10A 0.9700 . ?
C10 H10B 0.9700 . ?
C11 C12 1.494(3) . ?
C12 H12A 0.9600 . ?
C12 H12B 0.9600 . ?
C12 H12C 0.9600 . ?
C13 C14 1.507(4) . ?
C13 H13A 0.9700 . ?
C13 H13B 0.9700 . ?
C14 H14A 0.9600 . ?
C14 H14B 0.9600 . ?
C14 H14C 0.9600 . ?
C15 C16 1.517(4) . ?
C15 H15A 0.9700 . ?
C15 H15B 0.9700 . ?
C16 H16A 0.9600 . ?
C16 H16B 0.9600 . ?
C16 H16C 0.9600 . ?
C17 C18 1.532(3) . ?
C17 H17A 0.9700 . ?
C17 H17B 0.9700 . ?
C18 H18A 0.9600 . ?
C18 H18B 0.9600 . ?
C18 H18C 0.9600 . ?

loop_
_geom_torsion_atom_site_label_1
_geom_torsion_atom_site_label_2
_geom_torsion_atom_site_label_3
_geom_torsion_atom_site_label_4
_geom_torsion
_geom_torsion_site_symmetry_1
_geom_torsion_site_symmetry_2
_geom_torsion_site_symmetry_3
_geom_torsion_site_symmetry_4
_geom_torsion_publ_flag
C6 C1 C2 C3 0.1(4) . . . . ?
C1 C2 C3 C4 0.1(4) . . . . ?
C2 C3 C4 C5 -0.7(3) . . . . ?
C3 C4 C5 C6 1.0(3) . . . . ?
C3 C4 C5 N1 -178.3(2) . . . . ?
C11 N1 C5 C4 -3.3(3) . . . . ?
C8 N1 C5 C4 172.23(19) . . . . ?
C11 N1 C5 C6 177.29(18) . . . . ?
C8 N1 C5 C6 -7.2(2) . . . . ?
C2 C1 C6 C5 0.3(3) . . . . ?
C2 C1 C6 C7 -176.3(2) . . . . ?
C4 C5 C6 C1 -0.9(3) . . . . ?
N1 C5 C6 C1 178.60(19) . . . . ?
C4 C5 C6 C7 176.30(17) . . . . ?
N1 C5 C6 C7 -4.2(2) . . . . ?
C1 C6 C7 C9 73.7(3) . . . . ?
C5 C6 C7 C9 -103.2(2) . . . . ?
C1 C6 C7 C10 -50.6(3) . . . . ?
C5 C6 C7 C10 132.58(17) . . . . ?
C1 C6 C7 C8 -170.2(2) . . . . ?
C5 C6 C7 C8 12.9(2) . . . . ?
C11 N1 C8 C7 -169.16(17) . . . . ?
C5 N1 C8 C7 15.2(2) . . . . ?
C6 C7 C8 N1 -16.4(2) . . . . ?
C9 C7 C8 N1 98.29(19) . . . . ?
C10 C7 C8 N1 -136.90(17) . . . . ?
C6 C7 C10 Si1 -178.39(13) . . . . ?
C9 C7 C10 Si1 59.2(2) . . . . ?
C8 C7 C10 Si1 -64.8(2) . . . . ?
C17 Si1 C10 C7 44.61(19) . . . . ?
C13 Si1 C10 C7 -78.76(19) . . . . ?
C15 Si1 C10 C7 163.76(17) . . . . ?
C5 N1 C11 O1 -5.4(3) . . . . ?
C8 N1 C11 O1 179.69(19) . . . . ?
C5 N1 C11 C12 175.48(18) . . . . ?
C8 N1 C11 C12 0.6(3) . . . . ?
C17 Si1 C13 C14 178.0(2) . . . . ?
C15 Si1 C13 C14 60.1(3) . . . . ?
C10 Si1 C13 C14 -56.3(3) . . . . ?
C17 Si1 C15 C16 45.7(2) . . . . ?
C13 Si1 C15 C16 163.5(2) . . . . ?
C10 Si1 C15 C16 -76.1(2) . . . . ?
C13 Si1 C17 C18 -56.3(2) . . . . ?
C15 Si1 C17 C18 60.9(2) . . . . ?
C10 Si1 C17 C18 178.3(2) . . . . ?
